data_2208913
loop_
_publ_author_name
'Karaday\?i, Nevzat'
'Albayrak, \,Ci\(gdem'
'Odaba\,so\(glu, Mustafa '
'B\"uy\"ukg\"ung\"or, Orhan'

_publ_section_title
;
 (<i>E</i>)-5-[(3-Chlorophenyl)diazenyl]-2-hydroxy-3-methoxybenzaldehyde
;
_journal_coeditor_code IS2010
_journal_issue 5
_journal_name_full 'Acta Crystallographica Section E'
_journal_page_first o1699
_journal_page_last o1701
_journal_paper_doi 10.1107/S1600536806009858
_journal_volume 62
_journal_year 2006
_chemical_formula_iupac 'C14 H11 Cl N2 O3'
_chemical_formula_moiety 'C14 H11 Cl N2 O3'
_chemical_formula_sum 'C14 H11 Cl N2 O3'
_chemical_formula_weight 290.70
_chemical_name_systematic
;
(E)-5-[(3-Chlorophenyl)diazenyl]-2-hydroxy-3-methoxybenzaldehyde
;
_space_group_IT_number 60
_symmetry_cell_setting orthorhombic
_symmetry_space_group_name_Hall '-P 2n 2ab'
_symmetry_space_group_name_H-M 'P b c n'
_atom_sites_solution_hydrogens geom
_atom_sites_solution_primary direct
_atom_sites_solution_secondary difmap
_cell_angle_alpha 90.00
_cell_angle_beta 90.00
_cell_angle_gamma 90.00
_cell_formula_units_Z 8
_cell_length_a 12.3199(15)
_cell_length_b 13.0849(17)
_cell_length_c 16.6349(16)
_cell_measurement_reflns_used 4559
_cell_measurement_temperature 296(2)
_cell_measurement_theta_max 26.20
_cell_measurement_theta_min 2.27
_cell_volume 2681.6(5)
_computing_cell_refinement X-AREA
_computing_data_collection 'X-AREA (Stoe & Cie, 2002)'
_computing_data_reduction 'X-RED (Stoe & Cie, 2002)'
_computing_molecular_graphics 'ORTEP-3 (Farrugia, 1997) and PLUTON (Spek, 2003)'
_computing_publication_material 'WinGX (Farrugia, 1999)'
_computing_structure_refinement 'SHELXL97 (Sheldrick, 1997)'
_computing_structure_solution 'SHELXS97 (Sheldrick, 1997)'
_diffrn_ambient_temperature 296(2)
_diffrn_measured_fraction_theta_full 0.999
_diffrn_measured_fraction_theta_max 0.999
_diffrn_measurement_device_type 'Stoe IPDS-2'
_diffrn_measurement_method \w
_diffrn_radiation_monochromator 'plane graphite'
_diffrn_radiation_source 'fine-focus sealed tube'
_diffrn_radiation_type MoK\a
_diffrn_radiation_wavelength 0.71073
_diffrn_reflns_av_R_equivalents 0.0546
_diffrn_reflns_av_sigmaI/netI 0.0589
_diffrn_reflns_limit_h_max 13
_diffrn_reflns_limit_h_min -14
_diffrn_reflns_limit_k_max 15
_diffrn_reflns_limit_k_min -15
_diffrn_reflns_limit_l_max 19
_diffrn_reflns_limit_l_min -18
_diffrn_reflns_number 10851
_diffrn_reflns_theta_full 25.00
_diffrn_reflns_theta_max 25.00
_diffrn_reflns_theta_min 2.27
_diffrn_standards_decay_% 0
_diffrn_standards_interval_count 0
_diffrn_standards_number 0
_exptl_absorpt_coefficient_mu 0.293
_exptl_absorpt_correction_T_max 0.9711
_exptl_absorpt_correction_T_min 0.9160
_exptl_absorpt_correction_type integration
_exptl_absorpt_process_details '(X-RED32; Stoe & Cie, 2002)'
_exptl_crystal_colour red
_exptl_crystal_density_diffrn 1.440
_exptl_crystal_density_method 'not measured'
_exptl_crystal_description prism
_exptl_crystal_F_000 1200
_exptl_crystal_size_max 0.42
_exptl_crystal_size_mid 0.25
_exptl_crystal_size_min 0.16
_refine_diff_density_max 0.111
_refine_diff_density_min -0.158
_refine_ls_extinction_method none
_refine_ls_goodness_of_fit_ref 0.934
_refine_ls_hydrogen_treatment constr
_refine_ls_matrix_type full
_refine_ls_number_parameters 181
_refine_ls_number_reflns 2364
_refine_ls_number_restraints 0
_refine_ls_restrained_S_all 0.934
_refine_ls_R_factor_all 0.0760
_refine_ls_R_factor_gt 0.0341
_refine_ls_shift/su_max 0.000
_refine_ls_shift/su_mean 0.000
_refine_ls_structure_factor_coef Fsqd
_refine_ls_weighting_details 'calc w=1/[\s^2^(Fo^2^)+(0.0183P)^2^] where P=(Fo^2^+2Fc^2^)/3'
_refine_ls_weighting_scheme calc
_refine_ls_wR_factor_gt 0.0564
_refine_ls_wR_factor_ref 0.0608
_reflns_number_gt 1325
_reflns_number_total 2364
_reflns_threshold_expression I>2\s(I)
_cod_data_source_file is2010.cif
_cod_data_source_block I
_cod_database_code 2208913
_cod_database_fobs_code 2208913

loop_
_symmetry_equiv_pos_as_xyz
'x, y, z'
'-x+1/2, -y+1/2, z+1/2'
'x+1/2, -y+1/2, -z'
'-x, y, -z+1/2'
'-x, -y, -z'
'x-1/2, y-1/2, -z-1/2'
'-x-1/2, y-1/2, z'
'x, -y, z-1/2'

loop_
_atom_site_type_symbol
_atom_site_label
_atom_site_fract_x
_atom_site_fract_y
_atom_site_fract_z
_atom_site_U_iso_or_equiv
_atom_site_adp_type
_atom_site_calc_flag
_atom_site_refinement_flags
_atom_site_occupancy
Cl Cl1 0.93170(5) 0.61244(5) -0.10140(4) 0.0773(2) Uani d . 1
O O1 0.40847(12) 0.21442(10) 0.17362(9) 0.0654(4) Uani d . 1
O O2 0.24710(14) 0.28841(11) 0.25415(9) 0.0737(5) Uani d . 1
H H1 0.1987 0.3188 0.2781 0.110 Uiso calc R 1
O O3 0.14321(14) 0.44942(13) 0.30904(10) 0.0832(5) Uani d . 1
N N1 0.60666(14) 0.53092(11) 0.07392(10) 0.0504(4) Uani d . 1
N N2 0.52488(14) 0.56508(12) 0.10959(10) 0.0510(4) Uani d . 1
C C1 0.67461(16) 0.61046(14) 0.04301(11) 0.0452(5) Uani d . 1
C C2 0.66322(18) 0.71264(14) 0.06210(13) 0.0563(6) Uani d . 1
H H2 0.6081 0.7339 0.0965 0.068 Uiso calc R 1
C C3 0.7340(2) 0.78257(16) 0.02984(14) 0.0647(7) Uani d . 1
H H3 0.7263 0.8513 0.0430 0.078 Uiso calc R 1
C C4 0.81598(19) 0.75360(16) -0.02141(13) 0.0592(6) Uani d . 1
H H4 0.8627 0.8018 -0.0435 0.071 Uiso calc R 1
C C5 0.82701(16) 0.65156(15) -0.03915(12) 0.0506(6) Uani d . 1
C C6 0.75764(16) 0.58013(15) -0.00712(12) 0.0506(5) Uani d . 1
H H6 0.7667 0.5113 -0.0193 0.061 Uiso calc R 1
C C7 0.45547(15) 0.49039(15) 0.14420(12) 0.0464(5) Uani d . 1
C C8 0.36929(17) 0.52735(15) 0.18711(13) 0.0520(5) Uani d . 1
H H8 0.3588 0.5976 0.1908 0.062 Uiso calc R 1
C C9 0.29738(17) 0.46191(16) 0.22524(12) 0.0508(6) Uani d . 1
C C10 0.31361(17) 0.35680(16) 0.21859(13) 0.0527(6) Uani d . 1
C C11 0.40128(16) 0.31779(14) 0.17446(13) 0.0491(5) Uani d . 1
C C12 0.47195(16) 0.38426(15) 0.13782(11) 0.0478(5) Uani d . 1
H H12 0.5307 0.3591 0.1088 0.057 Uiso calc R 1
C C13 0.2080(2) 0.50185(19) 0.27189(14) 0.0664(7) Uani d . 1
H H13 0.1993 0.5724 0.2737 0.080 Uiso calc R 1
C C14 0.4967(2) 0.17053(16) 0.12979(15) 0.0743(8) Uani d . 1
H H14A 0.4931 0.0974 0.1335 0.111 Uiso calc R 1
H H14B 0.5641 0.1939 0.1520 0.111 Uiso calc R 1
H H14C 0.4921 0.1908 0.0744 0.111 Uiso calc R 1

loop_
_atom_site_aniso_label
_atom_site_aniso_U_11
_atom_site_aniso_U_22
_atom_site_aniso_U_33
_atom_site_aniso_U_12
_atom_site_aniso_U_13
_atom_site_aniso_U_23
Cl1 0.0600(4) 0.0814(4) 0.0905(4) -0.0152(3) 0.0255(4) -0.0147(4)
O1 0.0681(11) 0.0463(9) 0.0818(11) 0.0037(8) 0.0166(9) 0.0094(8)
O2 0.0678(11) 0.0668(10) 0.0864(12) -0.0034(9) 0.0291(9) 0.0157(9)
O3 0.0706(12) 0.0912(12) 0.0877(13) 0.0020(10) 0.0337(11) 0.0043(10)
N1 0.0462(11) 0.0491(10) 0.0558(12) -0.0040(9) 0.0046(10) 0.0052(9)
N2 0.0460(11) 0.0514(10) 0.0557(12) -0.0021(9) 0.0043(10) 0.0053(9)
C1 0.0430(12) 0.0449(12) 0.0478(13) -0.0015(10) -0.0023(10) 0.0046(10)
C2 0.0576(14) 0.0477(13) 0.0635(15) 0.0011(11) 0.0069(12) 0.0003(11)
C3 0.0720(17) 0.0394(12) 0.0828(18) -0.0055(12) 0.0087(15) 0.0005(12)
C4 0.0611(16) 0.0536(14) 0.0628(16) -0.0115(11) 0.0033(13) 0.0086(12)
C5 0.0435(13) 0.0575(14) 0.0506(14) -0.0058(11) 0.0010(11) 0.0001(10)
C6 0.0485(13) 0.0428(12) 0.0603(15) -0.0028(10) 0.0031(13) 0.0009(10)
C7 0.0404(13) 0.0513(13) 0.0475(12) -0.0027(10) 0.0015(11) 0.0041(10)
C8 0.0504(13) 0.0497(12) 0.0559(14) 0.0018(11) 0.0016(12) 0.0019(11)
C9 0.0437(13) 0.0567(13) 0.0520(14) 0.0040(11) 0.0070(11) 0.0015(11)
C10 0.0466(14) 0.0596(14) 0.0520(14) -0.0004(11) 0.0068(12) 0.0117(11)
C11 0.0476(14) 0.0469(12) 0.0528(14) 0.0010(10) -0.0006(12) 0.0078(10)
C12 0.0408(12) 0.0527(13) 0.0500(13) 0.0034(10) 0.0022(10) 0.0020(11)
C13 0.0599(16) 0.0712(16) 0.0680(17) 0.0075(13) 0.0119(14) 0.0007(13)
C14 0.0711(18) 0.0562(14) 0.095(2) 0.0124(12) 0.0176(15) -0.0042(13)

loop_
_atom_type_symbol
_atom_type_description
_atom_type_scat_dispersion_real
_atom_type_scat_dispersion_imag
_atom_type_scat_source
C C 0.0033 0.0016 'International Tables Vol C Tables 4.2.6.8 and 6.1.1.4'
H H 0.0000 0.0000 'International Tables Vol C Tables 4.2.6.8 and 6.1.1.4'
Cl Cl 0.1484 0.1585 'International Tables Vol C Tables 4.2.6.8 and 6.1.1.4'
N N 0.0061 0.0033 'International Tables Vol C Tables 4.2.6.8 and 6.1.1.4'
O O 0.0106 0.0060 'International Tables Vol C Tables 4.2.6.8 and 6.1.1.4'

loop_
_geom_angle_atom_site_label_1
_geom_angle_atom_site_label_2
_geom_angle_atom_site_label_3
_geom_angle
_geom_angle_publ_flag
C11 O1 C14 117.12(16) ?
C10 O2 H1 109.5 ?
N2 N1 C1 112.42(15) ?
N1 N2 C7 115.53(16) ?
C6 C1 C2 119.55(19) ?
C6 C1 N1 116.24(18) ?
C2 C1 N1 124.19(19) ?
C3 C2 C1 119.4(2) ?
C3 C2 H2 120.3 ?
C1 C2 H2 120.3 ?
C2 C3 C4 121.7(2) ?
C2 C3 H3 119.2 ?
C4 C3 H3 119.2 ?
C5 C4 C3 118.3(2) ?
C5 C4 H4 120.9 ?
C3 C4 H4 120.9 ?
C4 C5 C6 121.1(2) ?
C4 C5 Cl1 119.30(17) yes
C6 C5 Cl1 119.61(16) yes
C5 C6 C1 120.03(19) ?
C5 C6 H6 120.0 ?
C1 C6 H6 120.0 ?
C8 C7 C12 120.01(19) ?
C8 C7 N2 115.82(18) ?
C12 C7 N2 124.15(18) ?
C7 C8 C9 121.11(18) ?
C7 C8 H8 119.4 ?
C9 C8 H8 119.4 ?
C8 C9 C10 118.78(19) ?
C8 C9 C13 120.63(19) ?
C10 C9 C13 120.6(2) ?
O2 C10 C9 122.14(19) yes
O2 C10 C11 117.12(18) yes
C9 C10 C11 120.74(19) ?
O1 C11 C12 125.87(19) yes
O1 C11 C10 114.77(18) ?
C12 C11 C10 119.35(18) ?
C11 C12 C7 120.00(19) ?
C11 C12 H12 120.0 ?
C7 C12 H12 120.0 ?
O3 C13 C9 124.5(2) yes
O3 C13 H13 117.7 ?
C9 C13 H13 117.7 ?
O1 C14 H14A 109.5 ?
O1 C14 H14B 109.5 ?
H14A C14 H14B 109.5 ?
O1 C14 H14C 109.5 ?
H14A C14 H14C 109.5 ?
H14B C14 H14C 109.5 ?

loop_
_geom_bond_atom_site_label_1
_geom_bond_atom_site_label_2
_geom_bond_distance
_geom_bond_publ_flag
Cl1 C5 1.731(2) yes
O1 C11 1.356(2) yes
O1 C14 1.429(2) yes
O2 C10 1.350(2) yes
O2 H1 0.8200 ?
O3 C13 1.221(2) yes
N1 N2 1.252(2) yes
N1 C1 1.431(2) yes
N2 C7 1.420(2) yes
C1 C6 1.378(3) no
C1 C2 1.381(3) no
C2 C3 1.373(3) ?
C2 H2 0.9300 ?
C3 C4 1.375(3) ?
C3 H3 0.9300 ?
C4 C5 1.374(3) ?
C4 H4 0.9300 ?
C5 C6 1.374(3) ?
C6 H6 0.9300 ?
C7 C8 1.368(3) no
C7 C12 1.408(3) no
C8 C9 1.386(3) ?
C8 H8 0.9300 ?
C9 C10 1.394(3) ?
C9 C13 1.445(3) no
C10 C11 1.402(3) ?
C11 C12 1.373(3) ?
C12 H12 0.9300 ?
C13 H13 0.9300 ?
C14 H14A 0.9600 ?
C14 H14B 0.9600 ?
C14 H14C 0.9600 ?

loop_
_geom_hbond_atom_site_label_D
_geom_hbond_atom_site_label_H
_geom_hbond_atom_site_label_A
_geom_hbond_site_symmetry_A
_geom_hbond_distance_DH
_geom_hbond_distance_HA
_geom_hbond_distance_DA
_geom_hbond_angle_DHA
_geom_hbond_publ_flag
O2 H1 O3 . 0.82 1.91 2.629(2) 146 yes
C13 H13 O1 7_665 0.93 2.83 3.531(3) 133 yes

loop_
_geom_torsion_atom_site_label_1
_geom_torsion_atom_site_label_2
_geom_torsion_atom_site_label_3
_geom_torsion_atom_site_label_4
_geom_torsion
_geom_torsion_publ_flag
C1 N1 N2 C7 -178.02(16) no
N2 N1 C1 C6 -170.77(18) ?
N2 N1 C1 C2 11.0(3) yes
C6 C1 C2 C3 0.9(3) ?
N1 C1 C2 C3 179.1(2) ?
C1 C2 C3 C4 0.3(4) ?
C2 C3 C4 C5 -0.9(4) ?
C3 C4 C5 C6 0.5(3) ?
C3 C4 C5 Cl1 -178.32(17) ?
C4 C5 C6 C1 0.7(3) ?
Cl1 C5 C6 C1 179.47(15) no
C2 C1 C6 C5 -1.4(3) ?
N1 C1 C6 C5 -179.70(18) ?
N1 N2 C7 C8 176.46(18) yes
N1 N2 C7 C12 -2.3(3) ?
C12 C7 C8 C9 0.4(3) ?
N2 C7 C8 C9 -178.47(19) ?
C7 C8 C9 C10 -0.6(3) ?
C7 C8 C9 C13 178.6(2) ?
C8 C9 C10 O2 179.9(2) ?
C13 C9 C10 O2 0.7(3) ?
C8 C9 C10 C11 0.3(3) ?
C13 C9 C10 C11 -178.9(2) ?
C14 O1 C11 C12 -0.9(3) ?
C14 O1 C11 C10 -179.73(19) ?
O2 C10 C11 O1 -0.4(3) ?
C9 C10 C11 O1 179.22(18) no
O2 C10 C11 C12 -179.33(19) ?
C9 C10 C11 C12 0.3(3) ?
O1 C11 C12 C7 -179.33(19) ?
C10 C11 C12 C7 -0.5(3) ?
C8 C7 C12 C11 0.2(3) ?
N2 C7 C12 C11 178.96(19) ?
C8 C9 C13 O3 -177.8(2) ?
C10 C9 C13 O3 1.4(3) ?

loop_
_cod_related_entry_id
_cod_related_entry_database
_cod_related_entry_code
1 ChemSpider 21179400
